data_7019420
loop_
_publ_author_name
'Senchyk, Ganna A.'
'Lysenko, Andrey B.'
'Boldog, Ishtvan'
'Rusanov, Eduard B.'
'Chernega, Alexander N.'
'Krautscheid, Harald'
'Domasevitch, Konstantin V.'

_publ_section_title
;
 1,2,4-Triazole functionalized adamantanes: a new library of polydentate
 tectons for designing structures of coordination polymers.
;
_journal_issue 28
_journal_name_full 'Dalton transactions (Cambridge, England : 2003)'
_journal_page_first 8675
_journal_page_last 8689
_journal_paper_doi 10.1039/c2dt30362k
_journal_volume 41
_journal_year 2012
_chemical_formula_moiety 'C28 H36 Ag2 N12, 2(N O3), 2(H2 O)'
_chemical_formula_sum 'C28 H40 Ag2 N14 O8'
_chemical_formula_weight 916.48
_chemical_name_common
;bis-(1,3-di(1,2,4-triazol-4-yl)adamantane)disilver(i)
dinitrate Dihydrate
;
_chemical_name_systematic
;
bis-[1,3-di(1,2,4-triazol-4-yl)adamantane]disilver(I)
dinitrate Dihydrate
;
_space_group_IT_number 2
_space_group_name_Hall '-P 1'
_symmetry_cell_setting triclinic
_symmetry_Int_Tables_number 2
_symmetry_space_group_name_Hall '-P 1'
_symmetry_space_group_name_H-M 'P -1'
_atom_sites_solution_hydrogens geom
_atom_sites_solution_primary direct
_atom_sites_solution_secondary difmap
_audit_creation_method SHELXL-97
_cell_angle_alpha 89.230(9)
_cell_angle_beta 84.607(10)
_cell_angle_gamma 85.574(9)
_cell_formula_units_Z 2
_cell_length_a 6.5192(6)
_cell_length_b 15.4818(11)
_cell_length_c 16.9913(12)
_cell_measurement_reflns_used 8000
_cell_measurement_temperature 213(2)
_cell_measurement_theta_max 26.02
_cell_measurement_theta_min 2.74
_cell_volume 1702.2(2)
_computing_cell_refinement 'IPDS Software (Stoe & Cie, 2000)'
_computing_data_collection 'IPDS Software (Stoe & Cie, 2000)'
_computing_data_reduction 'IPDS Software (Stoe & Cie, 2000)'
_computing_molecular_graphics 'Diamond 2.1e (Brandenburg, 1999)'
_computing_publication_material 'WinGX 1.70.01 (Farrugia, 1999)'
_computing_structure_refinement 'SHELXL-97 (Sheldrick, 2008)'
_computing_structure_solution 'SHELXS-97 (Sheldrick, 2008)'
_diffrn_ambient_temperature 213(2)
_diffrn_measured_fraction_theta_full 0.846
_diffrn_measured_fraction_theta_max 0.846
_diffrn_measurement_device_type 'Stoe Imaging plate diffraction system'
_diffrn_measurement_method '\f oscillation scans'
_diffrn_radiation_monochromator graphite
_diffrn_radiation_source 'fine-focus sealed tube'
_diffrn_radiation_type MoK\a
_diffrn_radiation_wavelength 0.71073
_diffrn_reflns_av_R_equivalents 0.0597
_diffrn_reflns_av_sigmaI/netI 0.0897
_diffrn_reflns_limit_h_max 7
_diffrn_reflns_limit_h_min -7
_diffrn_reflns_limit_k_max 19
_diffrn_reflns_limit_k_min -19
_diffrn_reflns_limit_l_max 20
_diffrn_reflns_limit_l_min -20
_diffrn_reflns_number 8222
_diffrn_reflns_theta_full 26.02
_diffrn_reflns_theta_max 26.02
_diffrn_reflns_theta_min 2.74
_diffrn_standards_decay_% 0
_exptl_absorpt_coefficient_mu 1.222
_exptl_absorpt_correction_T_max 0.8100
_exptl_absorpt_correction_T_min 0.7417
_exptl_absorpt_correction_type numerical
_exptl_absorpt_process_details 'X-RED (Stoe & Cie, 2001) and X-SHAPE (Stoe & Cie, 1999)'
_exptl_crystal_colour colorless
_exptl_crystal_density_diffrn 1.788
_exptl_crystal_density_method 'not measured'
_exptl_crystal_description needle
_exptl_crystal_F_000 928
_exptl_crystal_size_max 0.26
_exptl_crystal_size_mid 0.22
_exptl_crystal_size_min 0.18
_refine_diff_density_max 0.458
_refine_diff_density_min -0.572
_refine_diff_density_rms 0.091
_refine_ls_extinction_method none
_refine_ls_goodness_of_fit_ref 0.900
_refine_ls_hydrogen_treatment constr
_refine_ls_matrix_type full
_refine_ls_number_parameters 496
_refine_ls_number_reflns 5659
_refine_ls_number_restraints 48
_refine_ls_restrained_S_all 0.920
_refine_ls_R_factor_all 0.0673
_refine_ls_R_factor_gt 0.0409
_refine_ls_shift/su_max 0.000
_refine_ls_shift/su_mean 0.000
_refine_ls_structure_factor_coef Fsqd
_refine_ls_weighting_details 'calc w=1/[\s^2^(Fo^2^)+(0.0424P)^2^+0.0000P] where P=(Fo^2^+2Fc^2^)/3'
_refine_ls_weighting_scheme calc
_refine_ls_wR_factor_gt 0.0811
_refine_ls_wR_factor_ref 0.0854
_reflns_number_gt 3473
_reflns_number_total 5659
_reflns_threshold_expression >2sigma(I)
_cod_data_source_file c2dt30362k.txt
_cod_data_source_block (3)
_cod_depositor_comments
;
The following automatic conversions were performed:

data name '_iucr_refine_instruction_details' was replaced with
'_iucr_refine_instructions_details' as specified in the replacement
file 'data/replacement-values/replacement_tags.lst'.

Automatic conversion script
Id: cif_correct_tags 9268 2022-04-12 08:56:07Z antanas 
;
_cod_original_sg_symbol_H-M P-1
_cod_database_code 7019420

loop_
_symmetry_equiv_pos_as_xyz
'x, y, z'
'-x, -y, -z'

loop_
_atom_site_label
_atom_site_type_symbol
_atom_site_fract_x
_atom_site_fract_y
_atom_site_fract_z
_atom_site_U_iso_or_equiv
_atom_site_adp_type
_atom_site_occupancy
_atom_site_symmetry_multiplicity
_atom_site_calc_flag
_atom_site_refinement_flags
_atom_site_disorder_assembly
_atom_site_disorder_group
Ag1 Ag 0.72880(8) 0.02035(4) 0.05761(2) 0.03483(17) Uani 1 1 d . . .
Ag2 Ag 0.74721(8) 0.53013(4) 0.43691(2) 0.03202(16) Uani 1 1 d . . .
N1 N 0.4399(9) 0.1034(4) 0.0728(3) 0.0316(13) Uani 1 1 d . . .
N2 N 0.3047(9) 0.1097(4) 0.0146(3) 0.0344(14) Uani 1 1 d . . .
N3 N 0.2371(8) 0.2213(3) 0.0946(2) 0.0254(12) Uani 1 1 d . . .
N4 N 0.4837(8) 0.4864(4) 0.3821(2) 0.0276(13) Uani 1 1 d . . .
N5 N 0.3736(9) 0.4228(4) 0.4234(3) 0.0324(14) Uani 1 1 d . . .
N6 N 0.2755(8) 0.4340(3) 0.3039(2) 0.0230(12) Uani 1 1 d . . .
N7 N 0.8551(9) 0.3950(4) 0.5066(3) 0.0305(13) Uani 1 1 d . . .
N8 N 0.9764(9) 0.3967(4) 0.5709(2) 0.0305(13) Uani 1 1 d . . .
N9 N 0.7865(8) 0.2862(3) 0.5860(2) 0.0253(12) Uani 1 1 d . . .
N10 N 0.8420(10) 0.0797(4) 0.9242(3) 0.0383(15) Uani 1 1 d . . .
N11 N 0.9925(9) 0.0221(4) 0.8861(3) 0.0336(14) Uani 1 1 d . . .
N12 N 0.7842(8) 0.0707(3) 0.7998(2) 0.0239(12) Uani 1 1 d . . .
C1 C 0.3947(11) 0.1696(4) 0.1195(3) 0.0328(16) Uani 1 1 d . . .
H1 H 0.4627 0.1799 0.1645 0.039 Uiso 1 1 calc R . .
C2 C 0.1857(11) 0.1813(4) 0.0291(3) 0.0296(16) Uani 1 1 d . . .
H2 H 0.0794 0.2020 -0.0016 0.036 Uiso 1 1 calc R . .
C3 C 0.4170(10) 0.4915(4) 0.3110(3) 0.0283(15) Uani 1 1 d . . .
H3 H 0.4620 0.5300 0.2710 0.034 Uiso 1 1 calc R . .
C4 C 0.2538(11) 0.3931(4) 0.3756(3) 0.0317(16) Uani 1 1 d . . .
H4 H 0.1638 0.3494 0.3884 0.038 Uiso 1 1 calc R . .
C5 C 0.1457(10) 0.3062(4) 0.1269(3) 0.0236(14) Uani 1 1 d . . .
C6 C 0.2568(10) 0.3260(4) 0.2005(3) 0.0221(14) Uani 1 1 d . . .
H6A H 0.2353 0.2809 0.2409 0.027 Uiso 1 1 calc R . .
H6B H 0.4057 0.3272 0.1860 0.027 Uiso 1 1 calc R . .
C7 C 0.1673(10) 0.4144(4) 0.2329(3) 0.0253(15) Uani 1 1 d . . .
C8 C 0.2022(11) 0.4849(4) 0.1702(3) 0.0320(16) Uani 1 1 d . . .
H8A H 0.3503 0.4869 0.1546 0.038 Uiso 1 1 calc R . .
H8B H 0.1490 0.5416 0.1917 0.038 Uiso 1 1 calc R . .
C9 C 0.0891(13) 0.4644(5) 0.0981(3) 0.042(2) Uani 1 1 d . . .
H9 H 0.1085 0.5103 0.0575 0.051 Uiso 1 1 calc R . .
C10 C 0.1845(11) 0.3764(4) 0.0642(3) 0.0294(16) Uani 1 1 d . . .
H10A H 0.1209 0.3631 0.0162 0.035 Uiso 1 1 calc R . .
H10B H 0.3333 0.3791 0.0505 0.035 Uiso 1 1 calc R . .
C11 C -0.0829(10) 0.3003(5) 0.1506(4) 0.0356(18) Uani 1 1 d . . .
H11A H -0.1032 0.2556 0.1913 0.043 Uiso 1 1 calc R . .
H11B H -0.1532 0.2852 0.1047 0.043 Uiso 1 1 calc R . .
C12 C -0.1719(12) 0.3901(6) 0.1830(4) 0.048(2) Uani 1 1 d . . .
H12 H -0.3218 0.3884 0.1984 0.058 Uiso 1 1 calc R . .
C13 C -0.0598(11) 0.4108(5) 0.2570(4) 0.042(2) Uani 1 1 d . . .
H13A H -0.1170 0.4665 0.2794 0.050 Uiso 1 1 calc R . .
H13B H -0.0810 0.3658 0.2975 0.050 Uiso 1 1 calc R . .
C14 C -0.1379(13) 0.4589(5) 0.1213(4) 0.053(2) Uani 1 1 d . . .
H14A H -0.1984 0.5150 0.1420 0.064 Uiso 1 1 calc R . .
H14B H -0.2072 0.4457 0.0747 0.064 Uiso 1 1 calc R . .
C15 C 0.7477(11) 0.3281(4) 0.5176(3) 0.0290(15) Uani 1 1 d . . .
H15 H 0.6550 0.3109 0.4828 0.035 Uiso 1 1 calc R . .
C16 C 0.9300(10) 0.3306(4) 0.6168(3) 0.0276(15) Uani 1 1 d . . .
H16 H 0.9883 0.3164 0.6643 0.033 Uiso 1 1 calc R . .
C17 C 0.7212(10) 0.1072(4) 0.8705(3) 0.0293(15) Uani 1 1 d . . .
H17 H 0.6056 0.1471 0.8799 0.035 Uiso 1 1 calc R . .
C18 C 0.9519(10) 0.0173(4) 0.8123(3) 0.0282(15) Uani 1 1 d . . .
H18 H 1.0282 -0.0180 0.7737 0.034 Uiso 1 1 calc R . .
C19 C 0.7053(10) 0.2031(4) 0.6138(3) 0.0235(14) Uani 1 1 d . . .
C20 C 0.7783(10) 0.1802(4) 0.6956(3) 0.0246(14) Uani 1 1 d . . .
H20A H 0.9295 0.1770 0.6927 0.029 Uiso 1 1 calc R . .
H20B H 0.7236 0.2250 0.7338 0.029 Uiso 1 1 calc R . .
C21 C 0.7003(10) 0.0926(4) 0.7220(3) 0.0229(14) Uani 1 1 d . . .
C22 C 0.7843(10) 0.0218(4) 0.6629(3) 0.0271(15) Uani 1 1 d . . .
H22A H 0.9356 0.0170 0.6588 0.033 Uiso 1 1 calc R . .
H22B H 0.7358 -0.0341 0.6811 0.033 Uiso 1 1 calc R . .
C23 C 0.7088(11) 0.0449(4) 0.5823(3) 0.0285(15) Uani 1 1 d . . .
H23 H 0.7618 -0.0007 0.5437 0.034 Uiso 1 1 calc R . .
C24 C 0.7901(11) 0.1324(4) 0.5545(3) 0.0270(15) Uani 1 1 d . . .
H24A H 0.9415 0.1278 0.5505 0.032 Uiso 1 1 calc R . .
H24B H 0.7460 0.1473 0.5021 0.032 Uiso 1 1 calc R . .
C25 C 0.4686(10) 0.2108(4) 0.6210(3) 0.0302(16) Uani 1 1 d . . .
H25A H 0.4188 0.2267 0.5697 0.036 Uiso 1 1 calc R . .
H25B H 0.4156 0.2559 0.6591 0.036 Uiso 1 1 calc R . .
C26 C 0.3917(11) 0.1227(5) 0.6488(3) 0.0333(16) Uani 1 1 d . . .
H26 H 0.2388 0.1266 0.6532 0.040 Uiso 1 1 calc R . .
C27 C 0.4674(10) 0.0977(5) 0.7295(3) 0.0303(16) Uani 1 1 d . . .
H27A H 0.4125 0.1412 0.7689 0.036 Uiso 1 1 calc R . .
H27B H 0.4187 0.0416 0.7467 0.036 Uiso 1 1 calc R . .
C28 C 0.4757(11) 0.0530(4) 0.5884(3) 0.0339(17) Uani 1 1 d . . .
H28A H 0.4230 -0.0027 0.6048 0.041 Uiso 1 1 calc R . .
H28B H 0.4283 0.0684 0.5367 0.041 Uiso 1 1 calc R . .
N13 N 0.7092(13) 0.1698(5) 0.3194(3) 0.0497(18) Uani 1 1 d . . .
O1 O 0.8892(14) 0.1475(7) 0.3213(4) 0.125(4) Uani 1 1 d . . .
O2 O 0.6247(13) 0.2244(6) 0.3628(4) 0.112(3) Uani 1 1 d . . .
O3 O 0.6150(15) 0.1326(5) 0.2732(4) 0.112(3) Uani 1 1 d . . .
O1W O 0.1901(12) 0.1947(4) 0.4283(3) 0.086(2) Uani 1 1 d . . .
H1W H 0.1119 0.1812 0.3938 0.129 Uiso 1 1 d R . .
H2W H 0.3089 0.2022 0.4052 0.129 Uiso 1 1 d R . .
O2W O 0.7744(13) 0.3151(5) 0.9352(4) 0.101(3) Uani 1 1 d . . .
H3W H 0.8845 0.3062 0.9045 0.152 Uiso 1 1 d R . .
H4W H 0.6716 0.3131 0.9082 0.152 Uiso 1 1 d R . .
N14 N 0.7144(12) 0.6843(4) 0.1847(3) 0.063(2) Uani 1 1 d D . .
O4 O 0.606(2) 0.6461(9) 0.2297(7) 0.092(4) Uani 0.50 1 d PDU A -1
O5 O 0.8903(16) 0.6997(11) 0.1991(7) 0.091(4) Uani 0.50 1 d PDU A -1
O6 O 0.655(2) 0.7189(9) 0.1249(6) 0.076(3) Uani 0.50 1 d PDU A -1
O4A O 0.800(2) 0.6480(8) 0.2390(6) 0.075(3) Uani 0.50 1 d PDU A -2
O5A O 0.793(2) 0.7292(10) 0.1377(8) 0.103(4) Uani 0.50 1 d PDU A -2
O6A O 0.5319(16) 0.6657(10) 0.1837(7) 0.081(3) Uani 0.50 1 d PDU A -2

loop_
_atom_site_aniso_label
_atom_site_aniso_U_11
_atom_site_aniso_U_22
_atom_site_aniso_U_33
_atom_site_aniso_U_23
_atom_site_aniso_U_13
_atom_site_aniso_U_12
Ag1 0.0378(4) 0.0365(3) 0.0298(3) -0.0060(2) -0.0111(2) 0.0106(3)
Ag2 0.0349(4) 0.0364(3) 0.0269(2) 0.0016(2) -0.0084(2) -0.0105(3)
N1 0.031(4) 0.031(3) 0.034(3) -0.008(2) -0.013(2) 0.001(3)
N2 0.040(4) 0.035(3) 0.030(2) -0.012(2) -0.016(2) 0.006(3)
N3 0.032(4) 0.016(3) 0.028(2) -0.0054(19) -0.005(2) 0.001(2)
N4 0.027(4) 0.030(3) 0.027(2) 0.001(2) -0.007(2) -0.007(3)
N5 0.040(4) 0.029(3) 0.028(2) -0.004(2) -0.005(2) 0.003(3)
N6 0.022(3) 0.025(3) 0.021(2) -0.0048(19) -0.0011(19) 0.001(3)
N7 0.035(4) 0.029(3) 0.029(2) 0.006(2) -0.015(2) -0.003(3)
N8 0.032(4) 0.034(3) 0.028(2) 0.005(2) -0.007(2) -0.015(3)
N9 0.029(3) 0.023(3) 0.024(2) 0.0004(19) -0.006(2) 0.002(2)
N10 0.044(4) 0.045(4) 0.025(2) 0.000(2) -0.006(2) 0.010(3)
N11 0.042(4) 0.031(3) 0.028(3) -0.001(2) -0.009(2) 0.006(3)
N12 0.027(3) 0.022(3) 0.022(2) 0.0042(19) -0.008(2) 0.004(2)
C1 0.039(5) 0.031(4) 0.029(3) -0.009(3) -0.009(3) 0.002(3)
C2 0.034(4) 0.020(4) 0.035(3) -0.007(2) -0.016(3) 0.005(3)
C3 0.033(5) 0.028(4) 0.024(3) -0.008(2) -0.001(2) -0.007(3)
C4 0.040(5) 0.035(4) 0.022(3) -0.004(2) -0.001(3) -0.012(3)
C5 0.022(4) 0.024(4) 0.024(3) -0.007(2) -0.003(2) 0.006(3)
C6 0.024(4) 0.016(3) 0.027(3) -0.002(2) -0.005(2) -0.001(3)
C7 0.030(4) 0.025(4) 0.022(3) -0.006(2) -0.010(2) -0.002(3)
C8 0.040(5) 0.027(4) 0.031(3) -0.003(3) -0.014(3) -0.003(3)
C9 0.072(7) 0.026(4) 0.033(3) 0.000(3) -0.028(3) 0.001(4)
C10 0.038(5) 0.028(4) 0.024(3) -0.005(2) -0.012(2) 0.001(3)
C11 0.025(4) 0.045(5) 0.037(3) -0.021(3) -0.004(3) -0.003(4)
C12 0.028(5) 0.056(6) 0.058(4) -0.035(4) -0.005(3) 0.012(4)
C13 0.031(5) 0.052(5) 0.043(4) -0.027(3) 0.002(3) -0.011(4)
C14 0.046(6) 0.047(5) 0.070(5) -0.024(4) -0.039(4) 0.026(4)
C15 0.033(4) 0.028(4) 0.026(3) 0.004(2) -0.009(2) 0.000(3)
C16 0.032(4) 0.027(4) 0.026(3) 0.005(2) -0.008(2) -0.006(3)
C17 0.027(4) 0.035(4) 0.025(3) 0.000(2) -0.001(2) 0.002(3)
C18 0.028(4) 0.030(4) 0.026(3) 0.000(2) -0.009(2) 0.008(3)
C19 0.028(4) 0.015(3) 0.028(3) 0.001(2) -0.008(2) -0.001(3)
C20 0.026(4) 0.025(4) 0.023(3) -0.003(2) -0.005(2) 0.001(3)
C21 0.030(4) 0.020(3) 0.019(2) 0.004(2) -0.009(2) 0.000(3)
C22 0.029(4) 0.023(4) 0.030(3) 0.001(2) -0.008(2) 0.002(3)
C23 0.032(5) 0.024(4) 0.030(3) -0.008(2) -0.007(3) 0.000(3)
C24 0.030(4) 0.026(4) 0.026(3) -0.002(2) -0.004(2) -0.004(3)
C25 0.027(5) 0.034(4) 0.031(3) 0.001(3) -0.009(3) -0.002(3)
C26 0.029(5) 0.037(4) 0.036(3) 0.002(3) -0.010(3) -0.007(3)
C27 0.024(4) 0.035(4) 0.033(3) 0.000(3) 0.001(3) -0.010(3)
C28 0.039(5) 0.028(4) 0.037(3) 0.003(3) -0.018(3) -0.006(4)
N13 0.073(6) 0.041(4) 0.034(3) 0.004(3) -0.011(3) 0.006(4)
O1 0.087(7) 0.169(10) 0.109(6) 0.001(5) -0.027(5) 0.070(7)
O2 0.090(7) 0.126(8) 0.116(6) -0.065(5) -0.008(5) 0.022(6)
O3 0.184(10) 0.090(6) 0.079(4) 0.015(4) -0.076(5) -0.043(6)
O1W 0.104(6) 0.064(5) 0.088(4) -0.011(3) 0.020(4) -0.029(4)
O2W 0.155(8) 0.079(5) 0.082(4) 0.005(4) -0.061(4) -0.028(5)
N14 0.094(7) 0.042(5) 0.048(4) -0.013(3) 0.025(4) -0.011(5)
O4 0.120(9) 0.079(7) 0.073(6) -0.008(6) 0.015(6) -0.009(7)
O5 0.107(10) 0.095(8) 0.072(7) -0.006(6) -0.027(6) 0.010(8)
O6 0.082(9) 0.090(8) 0.056(5) 0.005(5) -0.029(5) 0.011(7)
O4A 0.106(9) 0.076(7) 0.044(5) -0.012(5) -0.026(6) 0.019(7)
O5A 0.120(10) 0.099(8) 0.086(7) 0.016(6) 0.003(7) -0.002(8)
O6A 0.090(9) 0.089(8) 0.066(6) -0.008(6) -0.029(6) 0.012(7)

loop_
_atom_type_symbol
_atom_type_description
_atom_type_scat_dispersion_real
_atom_type_scat_dispersion_imag
_atom_type_scat_source
C C 0.0033 0.0016 'International Tables Vol C Tables 4.2.6.8 and 6.1.1.4'
H H 0.0000 0.0000 'International Tables Vol C Tables 4.2.6.8 and 6.1.1.4'
N N 0.0061 0.0033 'International Tables Vol C Tables 4.2.6.8 and 6.1.1.4'
O O 0.0106 0.0060 'International Tables Vol C Tables 4.2.6.8 and 6.1.1.4'
Ag Ag -0.8971 1.1015 'International Tables Vol C Tables 4.2.6.8 and 6.1.1.4'

loop_
_geom_angle_atom_site_label_1
_geom_angle_atom_site_label_2
_geom_angle_atom_site_label_3
_geom_angle
_geom_angle_site_symmetry_1
_geom_angle_site_symmetry_3
N11 Ag1 N1 143.54(17) 2_756 .
N11 Ag1 N2 98.34(19) 2_756 2_655
N1 Ag1 N2 112.75(19) . 2_655
N11 Ag1 N10 107.33(19) 2_756 1_554
N1 Ag1 N10 94.93(18) . 1_554
N2 Ag1 N10 83.83(19) 2_655 1_554
N4 Ag2 N8 149.55(17) . 2_766
N4 Ag2 N7 99.46(19) . .
N8 Ag2 N7 103.6(2) 2_766 .
N4 Ag2 N5 108.50(18) . 2_666
N8 Ag2 N5 94.42(17) 2_766 2_666
N7 Ag2 N5 81.64(16) . 2_666
C1 N1 N2 107.7(5) . .
C1 N1 Ag1 128.3(4) . .
N2 N1 Ag1 121.0(3) . .
C2 N2 N1 106.1(4) . .
C2 N2 Ag1 134.1(4) . 2_655
N1 N2 Ag1 116.6(4) . 2_655
C1 N3 C2 104.4(5) . .
C1 N3 C5 128.9(5) . .
C2 N3 C5 126.6(5) . .
C3 N4 N5 106.1(5) . .
C3 N4 Ag2 135.9(4) . .
N5 N4 Ag2 116.5(3) . .
C4 N5 N4 107.2(5) . .
C4 N5 Ag2 123.5(5) . 2_666
N4 N5 Ag2 111.4(3) . 2_666
C3 N6 C4 105.3(5) . .
C3 N6 C7 128.9(5) . .
C4 N6 C7 125.8(5) . .
C15 N7 N8 106.4(5) . .
C15 N7 Ag2 125.5(4) . .
N8 N7 Ag2 121.0(4) . .
C16 N8 N7 106.8(5) . .
C16 N8 Ag2 129.3(4) . 2_766
N7 N8 Ag2 120.6(4) . 2_766
C16 N9 C15 105.3(5) . .
C16 N9 C19 128.3(5) . .
C15 N9 C19 125.9(5) . .
C17 N10 N11 106.0(5) . .
C17 N10 Ag1 126.1(5) . 1_556
N11 N10 Ag1 109.4(4) . 1_556
C18 N11 N10 107.5(5) . .
C18 N11 Ag1 130.4(4) . 2_756
N10 N11 Ag1 120.5(4) . 2_756
C17 N12 C18 105.4(5) . .
C17 N12 C21 127.1(5) . .
C18 N12 C21 127.2(4) . .
N1 C1 N3 110.9(5) . .
N1 C1 H1 124.6 . .
N3 C1 H1 124.6 . .
N2 C2 N3 110.9(5) . .
N2 C2 H2 124.6 . .
N3 C2 H2 124.6 . .
N4 C3 N6 110.6(5) . .
N4 C3 H3 124.7 . .
N6 C3 H3 124.7 . .
N5 C4 N6 110.7(6) . .
N5 C4 H4 124.6 . .
N6 C4 H4 124.6 . .
N3 C5 C11 109.4(5) . .
N3 C5 C10 108.7(4) . .
C11 C5 C10 111.9(6) . .
N3 C5 C6 107.9(5) . .
C11 C5 C6 109.7(4) . .
C10 C5 C6 109.2(5) . .
C7 C6 C5 108.2(5) . .
C7 C6 H6A 110.1 . .
C5 C6 H6A 110.1 . .
C7 C6 H6B 110.1 . .
C5 C6 H6B 110.1 . .
H6A C6 H6B 108.4 . .
N6 C7 C13 109.3(4) . .
N6 C7 C8 109.3(5) . .
C13 C7 C8 110.3(6) . .
N6 C7 C6 108.3(5) . .
C13 C7 C6 109.5(5) . .
C8 C7 C6 110.2(5) . .
C7 C8 C9 108.8(6) . .
C7 C8 H8A 109.9 . .
C9 C8 H8A 109.9 . .
C7 C8 H8B 109.9 . .
C9 C8 H8B 109.9 . .
H8A C8 H8B 108.3 . .
C14 C9 C8 110.7(5) . .
C14 C9 C10 109.7(6) . .
C8 C9 C10 108.0(5) . .
C14 C9 H9 109.5 . .
C8 C9 H9 109.5 . .
C10 C9 H9 109.5 . .
C5 C10 C9 108.5(5) . .
C5 C10 H10A 110.0 . .
C9 C10 H10A 110.0 . .
C5 C10 H10B 110.0 . .
C9 C10 H10B 110.0 . .
H10A C10 H10B 108.4 . .
C5 C11 C12 107.6(6) . .
C5 C11 H11A 110.2 . .
C12 C11 H11A 110.2 . .
C5 C11 H11B 110.2 . .
C12 C11 H11B 110.2 . .
H11A C11 H11B 108.5 . .
C14 C12 C11 110.3(6) . .
C14 C12 C13 109.5(7) . .
C11 C12 C13 108.6(6) . .
C14 C12 H12 109.5 . .
C11 C12 H12 109.5 . .
C13 C12 H12 109.5 . .
C7 C13 C12 109.1(5) . .
C7 C13 H13A 109.9 . .
C12 C13 H13A 109.9 . .
C7 C13 H13B 109.9 . .
C12 C13 H13B 109.9 . .
H13A C13 H13B 108.3 . .
C12 C14 C9 110.6(6) . .
C12 C14 H14A 109.5 . .
C9 C14 H14A 109.5 . .
C12 C14 H14B 109.5 . .
C9 C14 H14B 109.5 . .
H14A C14 H14B 108.1 . .
N7 C15 N9 111.3(5) . .
N7 C15 H15 124.4 . .
N9 C15 H15 124.4 . .
N8 C16 N9 110.2(5) . .
N8 C16 H16 124.9 . .
N9 C16 H16 124.9 . .
N10 C17 N12 111.1(6) . .
N10 C17 H17 124.4 . .
N12 C17 H17 124.4 . .
N11 C18 N12 110.0(5) . .
N11 C18 H18 125.0 . .
N12 C18 H18 125.0 . .
N9 C19 C25 110.4(5) . .
N9 C19 C24 108.3(5) . .
C25 C19 C24 110.5(5) . .
N9 C19 C20 109.3(5) . .
C25 C19 C20 108.6(5) . .
C24 C19 C20 109.7(5) . .
C21 C20 C19 108.6(5) . .
C21 C20 H20A 110.0 . .
C19 C20 H20A 110.0 . .
C21 C20 H20B 110.0 . .
C19 C20 H20B 110.0 . .
H20A C20 H20B 108.4 . .
N12 C21 C27 111.4(4) . .
N12 C21 C22 108.1(5) . .
C27 C21 C22 109.4(5) . .
N12 C21 C20 106.7(4) . .
C27 C21 C20 110.4(5) . .
C22 C21 C20 110.7(5) . .
C23 C22 C21 109.0(5) . .
C23 C22 H22A 109.9 . .
C21 C22 H22A 109.9 . .
C23 C22 H22B 109.9 . .
C21 C22 H22B 109.9 . .
H22A C22 H22B 108.3 . .
C28 C23 C22 110.1(5) . .
C28 C23 C24 109.2(6) . .
C22 C23 C24 108.8(5) . .
C28 C23 H23 109.6 . .
C22 C23 H23 109.6 . .
C24 C23 H23 109.6 . .
C19 C24 C23 109.4(5) . .
C19 C24 H24A 109.8 . .
C23 C24 H24A 109.8 . .
C19 C24 H24B 109.8 . .
C23 C24 H24B 109.8 . .
H24A C24 H24B 108.2 . .
C19 C25 C26 108.6(5) . .
C19 C25 H25A 110.0 . .
C26 C25 H25A 110.0 . .
C19 C25 H25B 110.0 . .
C26 C25 H25B 110.0 . .
H25A C25 H25B 108.4 . .
C28 C26 C27 109.0(6) . .
C28 C26 C25 109.3(5) . .
C27 C26 C25 110.3(5) . .
C28 C26 H26 109.4 . .
C27 C26 H26 109.4 . .
C25 C26 H26 109.4 . .
C21 C27 C26 108.8(5) . .
C21 C27 H27A 109.9 . .
C26 C27 H27A 109.9 . .
C21 C27 H27B 109.9 . .
C26 C27 H27B 109.9 . .
H27A C27 H27B 108.3 . .
C23 C28 C26 110.0(5) . .
C23 C28 H28A 109.7 . .
C26 C28 H28A 109.7 . .
C23 C28 H28B 109.7 . .
C26 C28 H28B 109.7 . .
H28A C28 H28B 108.2 . .
O2 N13 O1 121.3(8) . .
O2 N13 O3 121.4(10) . .
O1 N13 O3 117.3(9) . .
H1W O1W H2W 108.6 . .
H3W O2W H4W 108.4 . .
O4 N14 O6 122.6(9) . .
O5A N14 O4A 124.7(9) . .
O4 N14 O5 121.7(9) . .
O6 N14 O5 115.3(8) . .
O5A N14 O6A 122.7(9) . .
O4A N14 O6A 112.6(8) . .

loop_
_geom_bond_atom_site_label_1
_geom_bond_atom_site_label_2
_geom_bond_distance
_geom_bond_site_symmetry_2
Ag1 N11 2.185(5) 2_756
Ag1 N1 2.194(5) .
Ag1 N2 2.407(5) 2_655
Ag1 N10 2.502(5) 1_554
Ag2 N4 2.185(5) .
Ag2 N8 2.194(5) 2_766
Ag2 N7 2.477(5) .
Ag2 N5 2.529(4) 2_666
N1 C1 1.303(8) .
N1 N2 1.383(7) .
N2 C2 1.315(8) .
N2 Ag1 2.407(5) 2_655
N3 C1 1.350(8) .
N3 C2 1.363(7) .
N3 C5 1.489(7) .
N4 C3 1.320(7) .
N4 N5 1.405(7) .
N5 C4 1.290(8) .
N5 Ag2 2.529(4) 2_666
N6 C3 1.345(8) .
N6 C4 1.366(7) .
N6 C7 1.500(7) .
N7 C15 1.295(8) .
N7 N8 1.409(6) .
N8 C16 1.315(8) .
N8 Ag2 2.194(5) 2_766
N9 C16 1.351(8) .
N9 C15 1.358(7) .
N9 C19 1.483(8) .
N10 C17 1.307(8) .
N10 N11 1.392(7) .
N10 Ag1 2.502(5) 1_556
N11 C18 1.310(7) .
N11 Ag1 2.185(5) 2_756
N12 C17 1.349(7) .
N12 C18 1.351(8) .
N12 C21 1.503(6) .
C1 H1 0.9400 .
C2 H2 0.9400 .
C3 H3 0.9400 .
C4 H4 0.9400 .
C5 C11 1.516(9) .
C5 C10 1.531(8) .
C5 C6 1.549(7) .
C6 C7 1.534(8) .
C6 H6A 0.9800 .
C6 H6B 0.9800 .
C7 C13 1.503(9) .
C7 C8 1.530(9) .
C8 C9 1.537(8) .
C8 H8A 0.9800 .
C8 H8B 0.9800 .
C9 C14 1.504(11) .
C9 C10 1.549(9) .
C9 H9 0.9900 .
C10 H10A 0.9800 .
C10 H10B 0.9800 .
C11 C12 1.552(10) .
C11 H11A 0.9800 .
C11 H11B 0.9800 .
C12 C14 1.498(12) .
C12 C13 1.562(9) .
C12 H12 0.9900 .
C13 H13A 0.9800 .
C13 H13B 0.9800 .
C14 H14A 0.9800 .
C14 H14B 0.9800 .
C15 H15 0.9400 .
C16 H16 0.9400 .
C17 H17 0.9400 .
C18 H18 0.9400 .
C19 C25 1.532(9) .
C19 C24 1.533(8) .
C19 C20 1.540(7) .
C20 C21 1.532(8) .
C20 H20A 0.9800 .
C20 H20B 0.9800 .
C21 C27 1.507(9) .
C21 C22 1.530(8) .
C22 C23 1.528(7) .
C22 H22A 0.9800 .
C22 H22B 0.9800 .
C23 C28 1.509(10) .
C23 C24 1.543(9) .
C23 H23 0.9900 .
C24 H24A 0.9800 .
C24 H24B 0.9800 .
C25 C26 1.542(9) .
C25 H25A 0.9800 .
C25 H25B 0.9800 .
C26 C28 1.533(9) .
C26 C27 1.535(8) .
C26 H26 0.9900 .
C27 H27A 0.9800 .
C27 H27B 0.9800 .
C28 H28A 0.9800 .
C28 H28B 0.9800 .
N13 O2 1.196(9) .
N13 O1 1.200(10) .
N13 O3 1.217(9) .
O1W H1W 0.8503 .
O1W H2W 0.8496 .
O2W H3W 0.8500 .
O2W H4W 0.8500 .
N14 O5A 1.162(8) .
N14 O4 1.177(8) .
N14 O6 1.225(8) .
N14 O4A 1.231(8) .
N14 O5 1.236(8) .
N14 O6A 1.248(8) .

loop_
_geom_torsion_atom_site_label_1
_geom_torsion_atom_site_label_2
_geom_torsion_atom_site_label_3
_geom_torsion_atom_site_label_4
_geom_torsion
_geom_torsion_site_symmetry_1
_geom_torsion_site_symmetry_4
N11 Ag1 N1 C1 20.8(8) 2_756 .
N2 Ag1 N1 C1 167.1(5) 2_655 .
N10 Ag1 N1 C1 -107.5(6) 1_554 .
N11 Ag1 N1 N2 178.7(4) 2_756 .
N2 Ag1 N1 N2 -34.9(6) 2_655 .
N10 Ag1 N1 N2 50.4(5) 1_554 .
C1 N1 N2 C2 0.9(7) . .
Ag1 N1 N2 C2 -161.0(5) . .
C1 N1 N2 Ag1 -161.8(4) . 2_655
Ag1 N1 N2 Ag1 36.2(6) . 2_655
N8 Ag2 N4 C3 5.8(9) 2_766 .
N7 Ag2 N4 C3 -133.1(6) . .
N5 Ag2 N4 C3 142.6(6) 2_666 .
N8 Ag2 N4 N5 169.8(4) 2_766 .
N7 Ag2 N4 N5 30.9(4) . .
N5 Ag2 N4 N5 -53.4(5) 2_666 .
C3 N4 N5 C4 1.2(7) . .
Ag2 N4 N5 C4 -167.3(4) . .
C3 N4 N5 Ag2 -136.7(4) . 2_666
Ag2 N4 N5 Ag2 54.8(4) . 2_666
N4 Ag2 N7 C15 -12.9(5) . .
N8 Ag2 N7 C15 -172.8(5) 2_766 .
N5 Ag2 N7 C15 94.6(5) 2_666 .
N4 Ag2 N7 N8 -159.2(4) . .
N8 Ag2 N7 N8 40.8(5) 2_766 .
N5 Ag2 N7 N8 -51.7(4) 2_666 .
C15 N7 N8 C16 -0.9(7) . .
Ag2 N7 N8 C16 151.1(4) . .
C15 N7 N8 Ag2 160.4(4) . 2_766
Ag2 N7 N8 Ag2 -47.6(6) . 2_766
C17 N10 N11 C18 -0.9(7) . .
Ag1 N10 N11 C18 137.8(4) 1_556 .
C17 N10 N11 Ag1 166.3(4) . 2_756
Ag1 N10 N11 Ag1 -54.9(5) 1_556 2_756
N2 N1 C1 N3 -1.1(8) . .
Ag1 N1 C1 N3 159.1(4) . .
C2 N3 C1 N1 0.8(8) . .
C5 N3 C1 N1 -175.5(6) . .
N1 N2 C2 N3 -0.4(8) . .
Ag1 N2 C2 N3 157.9(4) 2_655 .
C1 N3 C2 N2 -0.2(8) . .
C5 N3 C2 N2 176.2(6) . .
N5 N4 C3 N6 -1.5(7) . .
Ag2 N4 C3 N6 163.7(5) . .
C4 N6 C3 N4 1.2(7) . .
C7 N6 C3 N4 -176.7(6) . .
N4 N5 C4 N6 -0.5(7) . .
Ag2 N5 C4 N6 131.0(4) 2_666 .
C3 N6 C4 N5 -0.4(7) . .
C7 N6 C4 N5 177.6(6) . .
C1 N3 C5 C11 -122.3(7) . .
C2 N3 C5 C11 62.1(8) . .
C1 N3 C5 C10 115.3(7) . .
C2 N3 C5 C10 -60.3(8) . .
C1 N3 C5 C6 -3.0(8) . .
C2 N3 C5 C6 -178.6(6) . .
N3 C5 C6 C7 178.6(5) . .
C11 C5 C6 C7 -62.3(7) . .
C10 C5 C6 C7 60.6(6) . .
C3 N6 C7 C13 -133.7(7) . .
C4 N6 C7 C13 48.8(8) . .
C3 N6 C7 C8 -13.0(9) . .
C4 N6 C7 C8 169.5(6) . .
C3 N6 C7 C6 107.1(7) . .
C4 N6 C7 C6 -70.4(7) . .
C5 C6 C7 N6 -179.6(5) . .
C5 C6 C7 C13 61.3(6) . .
C5 C6 C7 C8 -60.1(7) . .
N6 C7 C8 C9 -179.6(5) . .
C13 C7 C8 C9 -59.4(7) . .
C6 C7 C8 C9 61.5(7) . .
C7 C8 C9 C14 58.2(7) . .
C7 C8 C9 C10 -61.9(7) . .
N3 C5 C10 C9 180.0(5) . .
C11 C5 C10 C9 59.1(6) . .
C6 C5 C10 C9 -62.6(7) . .
C14 C9 C10 C5 -57.9(7) . .
C8 C9 C10 C5 62.9(7) . .
N3 C5 C11 C12 -179.5(5) . .
C10 C5 C11 C12 -58.9(6) . .
C6 C5 C11 C12 62.4(7) . .
C5 C11 C12 C14 58.9(7) . .
C5 C11 C12 C13 -61.2(8) . .
N6 C7 C13 C12 -179.9(6) . .
C8 C7 C13 C12 60.0(7) . .
C6 C7 C13 C12 -61.4(7) . .
C14 C12 C13 C7 -59.3(8) . .
C11 C12 C13 C7 61.3(8) . .
C11 C12 C14 C9 -60.9(8) . .
C13 C12 C14 C9 58.6(8) . .
C8 C9 C14 C12 -59.0(8) . .
C10 C9 C14 C12 60.1(7) . .
N8 N7 C15 N9 1.3(7) . .
Ag2 N7 C15 N9 -149.1(4) . .
C16 N9 C15 N7 -1.2(7) . .
C19 N9 C15 N7 -174.3(6) . .
N7 N8 C16 N9 0.2(7) . .
Ag2 N8 C16 N9 -158.9(4) 2_766 .
C15 N9 C16 N8 0.6(7) . .
C19 N9 C16 N8 173.5(6) . .
N11 N10 C17 N12 0.1(8) . .
Ag1 N10 C17 N12 -129.6(5) 1_556 .
C18 N12 C17 N10 0.7(7) . .
C21 N12 C17 N10 -173.0(6) . .
N10 N11 C18 N12 1.4(7) . .
Ag1 N11 C18 N12 -164.1(5) 2_756 .
C17 N12 C18 N11 -1.3(7) . .
C21 N12 C18 N11 172.4(5) . .
C16 N9 C19 C25 130.4(6) . .
C15 N9 C19 C25 -58.0(7) . .
C16 N9 C19 C24 -108.5(6) . .
C15 N9 C19 C24 63.1(8) . .
C16 N9 C19 C20 11.0(8) . .
C15 N9 C19 C20 -177.5(6) . .
N9 C19 C20 C21 -177.8(5) . .
C25 C19 C20 C21 61.6(6) . .
C24 C19 C20 C21 -59.2(7) . .
C17 N12 C21 C27 -47.2(8) . .
C18 N12 C21 C27 140.4(7) . .
C17 N12 C21 C22 -167.4(6) . .
C18 N12 C21 C22 20.2(9) . .
C17 N12 C21 C20 73.4(7) . .
C18 N12 C21 C20 -99.0(7) . .
C19 C20 C21 N12 177.1(5) . .
C19 C20 C21 C27 -61.7(6) . .
C19 C20 C21 C22 59.6(6) . .
N12 C21 C22 C23 -177.4(5) . .
C27 C21 C22 C23 61.1(6) . .
C20 C21 C22 C23 -60.8(7) . .
C21 C22 C23 C28 -59.2(7) . .
C21 C22 C23 C24 60.5(7) . .
N9 C19 C24 C23 179.7(5) . .
C25 C19 C24 C23 -59.2(6) . .
C20 C19 C24 C23 60.5(7) . .
C28 C23 C24 C19 59.2(6) . .
C22 C23 C24 C19 -61.0(7) . .
N9 C19 C25 C26 179.2(4) . .
C24 C19 C25 C26 59.3(6) . .
C20 C19 C25 C26 -61.0(6) . .
C19 C25 C26 C28 -59.7(6) . .
C19 C25 C26 C27 60.2(6) . .
N12 C21 C27 C26 178.4(5) . .
C22 C21 C27 C26 -62.1(7) . .
C20 C21 C27 C26 60.0(6) . .
C28 C26 C27 C21 60.7(7) . .
C25 C26 C27 C21 -59.3(7) . .
C22 C23 C28 C26 58.7(7) . .
C24 C23 C28 C26 -60.7(6) . .
C27 C26 C28 C23 -59.2(7) . .
C25 C26 C28 C23 61.4(7) . .
